data_2242319
loop_
_publ_author_name
'Joshi, Dhruval J.'
'Jun, Meesook'
'Yang, Lijing'
'Lough, Alan J.'
'Yan, Hongbin'

_publ_section_title
;
 Further investigation on the nitration of BODIPY with cupric nitrate:
 crystal structures of
 4,4-difluoro-1,3,5,7,8-pentamethyl-2-nitro-4-bora-3a,4a-diaza-<i>s</i>-indacene,
 4,4-difluoro-3-nitro-8-phenyl-4-bora-3a,4a-diaza-<i>s</i>-indacene, and
 3-chloro-6-ethyl-5,7,8-trimethyl-2-nitro-4,4-diphenyl-4-bora-3a,4a-diaza-<i>s</i>-indacene
;
_journal_issue 2
_journal_name_full 'Acta Crystallographica Section E'
_journal_page_first 103
_journal_page_last 108
_journal_paper_doi 10.1107/S2056989017018564
_journal_volume 74
_journal_year 2018
_chemical_formula_iupac 'C15 H10 B F2 N3 O2'
_chemical_formula_moiety 'C15 H10 B F2 N3 O2'
_chemical_formula_sum 'C15 H10 B F2 N3 O2'
_chemical_formula_weight 313.07
_chemical_name_systematic 4,4-Difluoro-3-nitro-8-phenyl-4-bora-3a,4a-diaza-<i>s</i>-indacene
_space_group_crystal_system triclinic
_space_group_IT_number 2
_space_group_name_Hall '-P 1'
_space_group_name_H-M_alt 'P -1'
_symmetry_space_group_name_Hall '-P 1'
_symmetry_space_group_name_H-M 'P -1'
_atom_sites_solution_hydrogens geom
_audit_creation_method SHELXL2016/6
_cell_angle_alpha 81.093(2)
_cell_angle_beta 74.358(2)
_cell_angle_gamma 78.581(2)
_cell_formula_units_Z 2
_cell_length_a 7.2833(2)
_cell_length_b 8.5450(3)
_cell_length_c 11.8803(4)
_cell_measurement_reflns_used 8868
_cell_measurement_temperature 150(2)
_cell_measurement_theta_max 67.00
_cell_measurement_theta_min 3.89
_cell_volume 693.86(4)
_computing_cell_refinement
;
APEX2 (Bruker, 2014)
;
_computing_data_collection
;
APEX2 (Bruker, 2014)
;
_computing_data_reduction
;
SAINT (Bruker, 2014)
;
_computing_molecular_graphics
;
PLATON (Spek, 2009)
;
_computing_publication_material
;
SHELXTL (Sheldrick, 2008)
;
_computing_structure_refinement
;
<i>SHELXL2016/6</i> (Sheldrick, 2015b)
;
_computing_structure_solution
;
SHELXT (Sheldrick, 2015a)
;
_diffrn_ambient_temperature 150(2)
_diffrn_measured_fraction_theta_full 0.984
_diffrn_measured_fraction_theta_max 0.984
_diffrn_measurement_device_type 'Bruker Kappa APEX-DUO CCD'
_diffrn_measurement_method '\f and \w scans'
_diffrn_radiation_type CuK\a
_diffrn_radiation_wavelength 1.54178
_diffrn_reflns_av_R_equivalents 0.0423
_diffrn_reflns_limit_h_max 8
_diffrn_reflns_limit_h_min -8
_diffrn_reflns_limit_k_max 9
_diffrn_reflns_limit_k_min -9
_diffrn_reflns_limit_l_max 14
_diffrn_reflns_limit_l_min -14
_diffrn_reflns_number 21668
_diffrn_reflns_theta_full 67.220
_diffrn_reflns_theta_max 67.220
_diffrn_reflns_theta_min 3.886
_exptl_absorpt_coefficient_mu 1.014
_exptl_absorpt_correction_T_max 0.7529
_exptl_absorpt_correction_T_min 0.6605
_exptl_absorpt_correction_type multi-scan
_exptl_absorpt_process_details
;
(SADABS, Bruker, 2014)
;
_exptl_crystal_colour orange
_exptl_crystal_density_diffrn 1.498
_exptl_crystal_description plate
_exptl_crystal_F_000 320
_exptl_crystal_size_max 0.120
_exptl_crystal_size_mid 0.080
_exptl_crystal_size_min 0.030
_refine_diff_density_max 0.144
_refine_diff_density_min -0.244
_refine_ls_extinction_method none
_refine_ls_goodness_of_fit_ref 1.051
_refine_ls_hydrogen_treatment constr
_refine_ls_matrix_type full
_refine_ls_number_parameters 208
_refine_ls_number_reflns 2453
_refine_ls_number_restraints 0
_refine_ls_restrained_S_all 1.051
_refine_ls_R_factor_all 0.0396
_refine_ls_R_factor_gt 0.0330
_refine_ls_shift/su_max 0.000
_refine_ls_shift/su_mean 0.000
_refine_ls_structure_factor_coef Fsqd
_refine_ls_weighting_details 'w=1/[\s^2^(Fo^2^)+(0.0461P)^2^+0.2263P] where P=(Fo^2^+2Fc^2^)/3'
_refine_ls_weighting_scheme calc
_refine_ls_wR_factor_gt 0.0827
_refine_ls_wR_factor_ref 0.0864
_reflns_number_gt 2109
_reflns_number_total 2453
_reflns_threshold_expression 'I > 2\s(I)'
_cod_data_source_file hb7723sup1.cif
_cod_data_source_block 5b
_cod_database_code 2242319
_shelx_space_group_comment
;
The symmetry employed for this shelxl refinement is uniquely defined
by the following loop, which should always be used as a source of
symmetry information in preference to the above space-group names.
They are only intended as comments.
;
_shelx_estimated_absorpt_t_min 0.888
_shelx_estimated_absorpt_t_max 0.970

loop_
_space_group_symop_operation_xyz
'x, y, z'
'-x, -y, -z'

loop_
_atom_site_type_symbol
_atom_site_label
_atom_site_fract_x
_atom_site_fract_y
_atom_site_fract_z
_atom_site_U_iso_or_equiv
_atom_site_adp_type
_atom_site_calc_flag
_atom_site_occupancy
F F1 0.86032(11) 0.70745(10) 0.51598(7) 0.0232(2) Uani d 1
F F2 0.77242(12) 0.51313(10) 0.44006(7) 0.0271(2) Uani d 1
O O1 0.80576(16) 0.78510(15) 0.28639(10) 0.0377(3) Uani d 1
O O2 0.58932(16) 0.95022(14) 0.21411(9) 0.0339(3) Uani d 1
N N1 0.65260(16) 0.53533(14) 0.64532(10) 0.0212(3) Uani d 1
N N2 0.52944(16) 0.74478(14) 0.50034(10) 0.0182(3) Uani d 1
N N3 0.64204(18) 0.85969(15) 0.29516(10) 0.0232(3) Uani d 1
C C1 0.4997(2) 0.84792(17) 0.40503(12) 0.0192(3) Uani d 1
C C2 0.3211(2) 0.94448(17) 0.42748(13) 0.0218(3) Uani d 1
H H2A 0.268753 1.023807 0.374059 0.026 Uiso calc 1
C C3 0.2339(2) 0.90177(17) 0.54401(12) 0.0204(3) Uani d 1
H H3A 0.109960 0.948262 0.586527 0.024 Uiso calc 1
C C4 0.36123(19) 0.77789(17) 0.58787(12) 0.0183(3) Uani d 1
C C5 0.3347(2) 0.69070(17) 0.70204(12) 0.0191(3) Uani d 1
C C6 0.4781(2) 0.57103(18) 0.72872(12) 0.0212(3) Uani d 1
C C7 0.4826(2) 0.45638(19) 0.82914(13) 0.0282(4) Uani d 1
H H7A 0.383249 0.450623 0.899664 0.034 Uiso calc 1
C C8 0.6557(2) 0.3567(2) 0.80526(14) 0.0335(4) Uani d 1
H H8A 0.699713 0.268516 0.856070 0.040 Uiso calc 1
C C9 0.7574(2) 0.40853(19) 0.69102(14) 0.0285(4) Uani d 1
H H9A 0.882959 0.359803 0.652302 0.034 Uiso calc 1
C C10 0.1497(2) 0.72820(17) 0.79003(12) 0.0204(3) Uani d 1
C C11 0.1464(2) 0.7666(2) 0.90056(13) 0.0280(4) Uani d 1
H H11A 0.264368 0.765447 0.920678 0.034 Uiso calc 1
C C12 -0.0275(2) 0.8063(2) 0.98091(14) 0.0333(4) Uani d 1
H H12A -0.028448 0.832137 1.056029 0.040 Uiso calc 1
C C13 -0.2001(2) 0.8085(2) 0.95249(14) 0.0314(4) Uani d 1
H H13A -0.319480 0.838283 1.007220 0.038 Uiso calc 1
C C14 -0.1983(2) 0.7672(2) 0.84422(14) 0.0290(4) Uani d 1
H H14A -0.316824 0.766233 0.825435 0.035 Uiso calc 1
C C15 -0.0249(2) 0.72708(18) 0.76279(13) 0.0243(3) Uani d 1
H H15A -0.024785 0.698866 0.688511 0.029 Uiso calc 1
B B1 0.7137(2) 0.62463(19) 0.51937(14) 0.0195(3) Uani d 1

loop_
_atom_site_aniso_label
_atom_site_aniso_U_11
_atom_site_aniso_U_22
_atom_site_aniso_U_33
_atom_site_aniso_U_12
_atom_site_aniso_U_13
_atom_site_aniso_U_23
F1 0.0171(4) 0.0269(5) 0.0255(4) -0.0043(3) -0.0043(3) -0.0031(3)
F2 0.0288(5) 0.0252(5) 0.0261(5) 0.0018(3) -0.0049(4) -0.0107(4)
O1 0.0238(6) 0.0516(8) 0.0253(6) 0.0076(5) 0.0023(5) 0.0010(5)
O2 0.0361(6) 0.0390(7) 0.0196(5) -0.0002(5) -0.0043(5) 0.0056(5)
N1 0.0178(6) 0.0225(6) 0.0224(6) -0.0020(5) -0.0048(5) -0.0018(5)
N2 0.0167(6) 0.0210(6) 0.0163(6) -0.0031(5) -0.0023(5) -0.0038(5)
N3 0.0250(7) 0.0261(7) 0.0170(6) -0.0040(5) -0.0025(5) -0.0026(5)
C1 0.0210(7) 0.0216(7) 0.0152(7) -0.0049(6) -0.0034(5) -0.0020(5)
C2 0.0215(7) 0.0213(7) 0.0225(7) -0.0022(6) -0.0070(6) -0.0008(6)
C3 0.0167(7) 0.0230(8) 0.0200(7) -0.0020(5) -0.0023(5) -0.0037(6)
C4 0.0157(7) 0.0214(7) 0.0182(7) -0.0042(5) -0.0019(5) -0.0056(5)
C5 0.0191(7) 0.0221(8) 0.0179(7) -0.0064(6) -0.0039(5) -0.0046(6)
C6 0.0197(7) 0.0252(8) 0.0185(7) -0.0061(6) -0.0026(6) -0.0023(6)
C7 0.0260(8) 0.0323(9) 0.0238(8) -0.0060(6) -0.0045(6) 0.0037(6)
C8 0.0325(9) 0.0330(9) 0.0301(9) -0.0007(7) -0.0095(7) 0.0086(7)
C9 0.0223(8) 0.0285(8) 0.0314(8) 0.0007(6) -0.0075(6) 0.0014(7)
C10 0.0203(7) 0.0211(7) 0.0179(7) -0.0043(6) -0.0013(6) -0.0016(5)
C11 0.0268(8) 0.0384(9) 0.0197(7) -0.0086(7) -0.0045(6) -0.0044(6)
C12 0.0382(9) 0.0419(10) 0.0189(8) -0.0110(7) 0.0006(7) -0.0081(7)
C13 0.0271(8) 0.0340(9) 0.0256(8) -0.0048(7) 0.0061(6) -0.0038(7)
C14 0.0193(7) 0.0349(9) 0.0297(8) -0.0043(6) -0.0022(6) -0.0014(7)
C15 0.0224(7) 0.0292(8) 0.0210(7) -0.0059(6) -0.0033(6) -0.0035(6)
B1 0.0182(8) 0.0203(8) 0.0189(8) -0.0014(6) -0.0026(6) -0.0045(6)

loop_
_atom_type_symbol
_atom_type_description
_atom_type_scat_dispersion_real
_atom_type_scat_dispersion_imag
_atom_type_scat_source
C C 0.0181 0.0091 'International Tables Vol C Tables 4.2.6.8 and 6.1.1.4'
H H 0.0000 0.0000 'International Tables Vol C Tables 4.2.6.8 and 6.1.1.4'
B B 0.0090 0.0039 'International Tables Vol C Tables 4.2.6.8 and 6.1.1.4'
N N 0.0311 0.0180 'International Tables Vol C Tables 4.2.6.8 and 6.1.1.4'
O O 0.0492 0.0322 'International Tables Vol C Tables 4.2.6.8 and 6.1.1.4'
F F 0.0727 0.0534 'International Tables Vol C Tables 4.2.6.8 and 6.1.1.4'

loop_
_geom_angle_atom_site_label_1
_geom_angle_atom_site_label_2
_geom_angle_atom_site_label_3
_geom_angle
C9 N1 C6 107.79(12)
C9 N1 B1 125.56(12)
C6 N1 B1 126.63(11)
C1 N2 C4 104.81(11)
C1 N2 B1 130.53(12)
C4 N2 B1 124.41(11)
O1 N3 O2 123.67(12)
O1 N3 C1 120.11(12)
O2 N3 C1 116.21(12)
N2 C1 C2 112.49(12)
N2 C1 N3 123.66(12)
C2 C1 N3 123.79(13)
C1 C2 C3 105.65(12)
C1 C2 H2A 127.2
C3 C2 H2A 127.2
C2 C3 C4 107.64(12)
C2 C3 H3A 126.2
C4 C3 H3A 126.2
N2 C4 C3 109.40(12)
N2 C4 C5 121.78(12)
C3 C4 C5 128.82(13)
C6 C5 C4 120.28(13)
C6 C5 C10 120.61(13)
C4 C5 C10 119.09(12)
C5 C6 N1 120.54(13)
C5 C6 C7 131.83(14)
N1 C6 C7 107.41(12)
C8 C7 C6 107.29(14)
C8 C7 H7A 126.4
C6 C7 H7A 126.4
C7 C8 C9 107.24(14)
C7 C8 H8A 126.4
C9 C8 H8A 126.4
N1 C9 C8 110.26(14)
N1 C9 H9A 124.9
C8 C9 H9A 124.9
C11 C10 C15 119.09(13)
C11 C10 C5 120.78(13)
C15 C10 C5 120.13(12)
C12 C11 C10 120.37(14)
C12 C11 H11A 119.8
C10 C11 H11A 119.8
C11 C12 C13 120.30(14)
C11 C12 H12A 119.9
C13 C12 H12A 119.9
C14 C13 C12 119.76(14)
C14 C13 H13A 120.1
C12 C13 H13A 120.1
C13 C14 C15 120.52(14)
C13 C14 H14A 119.7
C15 C14 H14A 119.7
C14 C15 C10 119.94(14)
C14 C15 H15A 120.0
C10 C15 H15A 120.0
F2 B1 F1 111.50(12)
F2 B1 N1 108.45(12)
F1 B1 N1 108.76(11)
F2 B1 N2 111.91(12)
F1 B1 N2 110.28(12)
N1 B1 N2 105.71(11)

loop_
_geom_bond_atom_site_label_1
_geom_bond_atom_site_label_2
_geom_bond_distance
F1 B1 1.3822(18)
F2 B1 1.3703(18)
O1 N3 1.2213(16)
O2 N3 1.2346(16)
N1 C9 1.3288(19)
N1 C6 1.3970(18)
N1 B1 1.5623(19)
N2 C1 1.3614(18)
N2 C4 1.3889(17)
N2 B1 1.5659(19)
N3 C1 1.4351(18)
C1 C2 1.379(2)
C2 C3 1.384(2)
C2 H2A 0.9500
C3 C4 1.397(2)
C3 H3A 0.9500
C4 C5 1.427(2)
C5 C6 1.375(2)
C5 C10 1.4782(19)
C6 C7 1.425(2)
C7 C8 1.361(2)
C7 H7A 0.9500
C8 C9 1.410(2)
C8 H8A 0.9500
C9 H9A 0.9500
C10 C11 1.395(2)
C10 C15 1.396(2)
C11 C12 1.381(2)
C11 H11A 0.9500
C12 C13 1.383(2)
C12 H12A 0.9500
C13 C14 1.382(2)
C13 H13A 0.9500
C14 C15 1.386(2)
C14 H14A 0.9500
C15 H15A 0.9500

loop_
_geom_hbond_atom_site_label_D
_geom_hbond_atom_site_label_H
_geom_hbond_atom_site_label_A
_geom_hbond_site_symmetry_A
_geom_hbond_distance_DH
_geom_hbond_distance_HA
_geom_hbond_distance_DA
_geom_hbond_angle_DHA
C9 H9A F1 2_766 0.95 2.40 3.2788(18) 155
C9 H9A O1 2_766 0.95 2.59 3.3420(19) 136
C15 H15A F1 1_455 0.95 2.40 3.2946(17) 157

loop_
_geom_torsion_atom_site_label_1
_geom_torsion_atom_site_label_2
_geom_torsion_atom_site_label_3
_geom_torsion_atom_site_label_4
_geom_torsion
C4 N2 C1 C2 -0.17(16)
B1 N2 C1 C2 -174.36(13)
C4 N2 C1 N3 177.18(12)
B1 N2 C1 N3 3.0(2)
O1 N3 C1 N2 -6.6(2)
O2 N3 C1 N2 174.85(13)
O1 N3 C1 C2 170.45(14)
O2 N3 C1 C2 -8.1(2)
N2 C1 C2 C3 0.92(16)
N3 C1 C2 C3 -176.43(13)
C1 C2 C3 C4 -1.28(16)
C1 N2 C4 C3 -0.65(15)
B1 N2 C4 C3 173.99(12)
C1 N2 C4 C5 178.59(12)
B1 N2 C4 C5 -6.8(2)
C2 C3 C4 N2 1.23(16)
C2 C3 C4 C5 -177.94(14)
N2 C4 C5 C6 0.6(2)
C3 C4 C5 C6 179.67(14)
N2 C4 C5 C10 -177.97(12)
C3 C4 C5 C10 1.1(2)
C4 C5 C6 N1 1.2(2)
C10 C5 C6 N1 179.75(12)
C4 C5 C6 C7 -172.63(15)
C10 C5 C6 C7 5.9(2)
C9 N1 C6 C5 -175.45(13)
B1 N1 C6 C5 3.2(2)
C9 N1 C6 C7 -0.25(16)
B1 N1 C6 C7 178.36(13)
C5 C6 C7 C8 174.70(16)
N1 C6 C7 C8 0.26(17)
C6 C7 C8 C9 -0.16(19)
C6 N1 C9 C8 0.16(18)
B1 N1 C9 C8 -178.48(14)
C7 C8 C9 N1 0.0(2)
C6 C5 C10 C11 55.5(2)
C4 C5 C10 C11 -125.98(15)
C6 C5 C10 C15 -125.16(15)
C4 C5 C10 C15 53.40(19)
C15 C10 C11 C12 -1.4(2)
C5 C10 C11 C12 178.01(14)
C10 C11 C12 C13 -0.1(3)
C11 C12 C13 C14 1.5(3)
C12 C13 C14 C15 -1.5(2)
C13 C14 C15 C10 0.0(2)
C11 C10 C15 C14 1.4(2)
C5 C10 C15 C14 -178.00(14)
C9 N1 B1 F2 50.52(18)
C6 N1 B1 F2 -127.86(14)
C9 N1 B1 F1 -70.91(17)
C6 N1 B1 F1 110.71(14)
C9 N1 B1 N2 170.68(13)
C6 N1 B1 N2 -7.70(18)
C1 N2 B1 F2 -59.63(19)
C4 N2 B1 F2 127.19(13)
C1 N2 B1 F1 65.10(18)
C4 N2 B1 F1 -108.08(14)
C1 N2 B1 N1 -177.50(13)
C4 N2 B1 N1 9.32(17)

_cod_database_fobs_code 2242319
